data_7247117
loop_
_publ_author_name
'Matsumoto, Daiki'
'Tanaka, Chiaki'
'Fujibayashi, Masaru'
'Nishihara, Sadafumi'
'Takahashi, Kiyonori'
'Nakamura, Takayoshi'
'Akutagawa, Tomoyuki'
'Masuya-Suzuki, Atsuko'
'Tsunashima, Ryo'

_publ_section_title
;
 Crystallographic and dielectric studies of tetrahedral {NH4@Fe4}
 crystallized with halomethane molecules
;
_journal_issue 34
_journal_name_full CrystEngComm
_journal_page_first 4793
_journal_page_last 4797
_journal_paper_doi 10.1039/D3CE00429E
_journal_volume 25
_journal_year 2023
_chemical_formula_moiety 'C72 H72 Fe4 O60, 0.5(H8 N2), 2(C H2 Cl2)'
_chemical_formula_sum 'C74 H80 Cl4 Fe4 N O60'
_chemical_formula_weight 2308.59
_chemical_name_systematic C74H76Cl4Fe4NO60
_space_group_crystal_system monoclinic
_space_group_IT_number 5
_space_group_name_Hall 'C 2y'
_space_group_name_H-M_alt 'C 1 2 1'
_atom_sites_solution_hydrogens mixed
_audit_creation_date 2023-07-24
_audit_creation_method
;
Olex2 1.3
(compiled 2020.11.12 svn.r5f609507 for OlexSys, GUI svn.r6408)
;
_audit_update_record
;
2023-07-24 deposited with the CCDC.	2023-07-31 downloaded from the CCDC.
;
_cell_angle_alpha 90
_cell_angle_beta 133.512(5)
_cell_angle_gamma 90
_cell_formula_units_Z 2
_cell_length_a 27.2657(8)
_cell_length_b 17.98779(19)
_cell_length_c 15.0294(4)
_cell_measurement_reflns_used 38132
_cell_measurement_temperature 223.15
_cell_measurement_theta_max 30.6240
_cell_measurement_theta_min 1.7890
_cell_volume 5345.8(5)
_computing_molecular_graphics 'Olex2 1.3 (Dolomanov et al., 2009)'
_computing_publication_material 'Olex2 1.3 (Dolomanov et al., 2009)'
_computing_structure_refinement 'SHELXL 2018/3 (Sheldrick, 2015)'
_computing_structure_solution 'olex2.solve 1.5 (Bourhis et al., 2015)'
_diffrn_ambient_temperature 223.15
_diffrn_detector_area_resol_mean 10.0
_diffrn_detector_type 'HPC area detector'
_diffrn_measured_fraction_theta_full 0.998
_diffrn_measured_fraction_theta_max 0.997
_diffrn_measurement_device 'four-circle diffractometer'
_diffrn_measurement_device_type 'Rigaku XtaLAB Synergy-DW'
_diffrn_measurement_method '\w scans'
_diffrn_radiation_type CuK\a
_diffrn_radiation_wavelength 1.54184
_diffrn_reflns_av_R_equivalents 0.0214
_diffrn_reflns_av_unetI/netI 0.0160
_diffrn_reflns_Laue_measured_fraction_full 0.998
_diffrn_reflns_Laue_measured_fraction_max 0.997
_diffrn_reflns_limit_h_max 34
_diffrn_reflns_limit_h_min -34
_diffrn_reflns_limit_k_max 22
_diffrn_reflns_limit_k_min -22
_diffrn_reflns_limit_l_max 18
_diffrn_reflns_limit_l_min -18
_diffrn_reflns_number 43615
_diffrn_reflns_point_group_measured_fraction_full 0.992
_diffrn_reflns_point_group_measured_fraction_max 0.988
_diffrn_reflns_theta_full 67.684
_diffrn_reflns_theta_max 74.490
_diffrn_reflns_theta_min 3.873
_exptl_absorpt_coefficient_mu 6.064
_exptl_absorpt_correction_T_max 1.00000
_exptl_absorpt_correction_T_min 0.56281
_exptl_absorpt_correction_type multi-scan
_exptl_absorpt_process_details 'CrysAlisPro 1.171.42.47a(Rigaku Oxford Diffraction, 2022)'
_exptl_crystal_colour 'metallic dark red'
_exptl_crystal_colour_lustre metallic
_exptl_crystal_colour_modifier dark
_exptl_crystal_colour_primary red
_exptl_crystal_density_diffrn 1.434
_exptl_crystal_description octahedral
_exptl_crystal_F_000 2366
_exptl_crystal_preparation 'rocal laboratory'
_exptl_crystal_recrystallization_method 'vapor diffusion with poor solbent'
_exptl_crystal_size_max 0.127
_exptl_crystal_size_mid 0.113
_exptl_crystal_size_min 0.082
_refine_diff_density_max 0.716
_refine_diff_density_min -0.607
_refine_diff_density_rms 0.080
_refine_ls_abs_structure_details
;
 Refined as an inversion twin.
;
_refine_ls_abs_structure_Flack 0.437(5)
_refine_ls_extinction_method none
_refine_ls_goodness_of_fit_ref 1.026
_refine_ls_hydrogen_treatment mixed
_refine_ls_matrix_type full
_refine_ls_number_parameters 673
_refine_ls_number_reflns 10810
_refine_ls_number_restraints 27
_refine_ls_restrained_S_all 1.029
_refine_ls_R_factor_all 0.0539
_refine_ls_R_factor_gt 0.0531
_refine_ls_shift/su_max 0.001
_refine_ls_shift/su_mean 0.000
_refine_ls_structure_factor_coef Fsqd
_refine_ls_weighting_details 'w=1/[\s^2^(Fo^2^)+(0.0823P)^2^+20.8647P] where P=(Fo^2^+2Fc^2^)/3'
_refine_ls_weighting_scheme calc
_refine_ls_wR_factor_gt 0.1383
_refine_ls_wR_factor_ref 0.1392
_reflns_Friedel_coverage 0.917
_reflns_Friedel_fraction_full 0.986
_reflns_Friedel_fraction_max 0.978
_reflns_number_gt 10626
_reflns_number_total 10810
_reflns_threshold_expression 'I > 2\s(I)'
_cod_data_source_file d3ce00429e2.cif
_cod_data_source_block 1-ch2cl2
_cod_depositor_comments 'Adding full bibliography for 7247116--7247119.cif.'
_cod_original_cell_volume 5345.8(4)
_cod_database_code 7247117
_shelx_shelxl_version_number 2018/3
_shelx_space_group_comment
;
The symmetry employed for this shelxl refinement is uniquely defined
by the following loop, which should always be used as a source of
symmetry information in preference to the above space-group names.
They are only intended as comments.
;
_shelx_estimated_absorpt_t_max 0.636
_shelx_estimated_absorpt_t_min 0.513
_olex2_refinement_description
;
1. Twinned data refinement
 Scales: 0.563(5)
 0.437(5)
2. Fixed Uiso
 At 1.2 times of:
  All C(H,H) groups, All N(H,H,H,H) groups
 At 1.5 times of:
  All C(H,H,H) groups
3. Restrained distances
 N1-H1A
 1.07 with sigma of 0.02
 N1-H1B
 1.07 with sigma of 0.02
 N1-H1C
 1.07 with sigma of 0.02
 N1-H1D
 1.07 with sigma of 0.02
 C99-Cl1
 1.78 with sigma of 0.02
 C99-Cl2
 1.78 with sigma of 0.02
 C99A-Cl1A
 1.78 with sigma of 0.02
 C99A-Cl2A
 1.78 with sigma of 0.02
 H1A-H1B
 1.75 with sigma of 0.04
 H1A-H1C
 1.75 with sigma of 0.04
 H1A-H1D
 1.75 with sigma of 0.04
 H1B-H1C
 1.75 with sigma of 0.04
 H1B-H1D
 1.75 with sigma of 0.04
 H1C-H1D
 1.75 with sigma of 0.04
 Cl1-Cl2
 3.2 with sigma of 0.04
 C99-Cl1 \\sim C99A-Cl1A
 with sigma of 0.02
 C99-Cl2 \\sim C99A-Cl2A
 with sigma of 0.02
 Cl1-Cl2 \\sim Cl1A-Cl2A
 with sigma of 0.04
 O8-C9 \\sim O8-C9A
 with sigma of 0.02
4. Uiso/Uaniso restraints and constraints
Cl1 \\sim Cl2 \\sim C99 \\sim C99: within 1.7A with sigma of 0.04 and sigma for
terminal atoms of 0.08 within 1.7A
Uanis(O8) = Uanis(C9) = Uanis(C9A)
Uanis(C99) = Uanis(Cl1) = Uanis(Cl2)
Uanis(C99A) = Uanis(Cl1A) = Uanis(Cl2A)
5. Rigid body (RIGU) restrains
 Cl1, Cl2, C99
 with sigma for 1-2 distances of 0.004 and sigma for 1-3 distances of 0.004
6. Others
 Sof(Cl2A)=Sof(Cl1A)=Sof(C99A)=Sof(H99C)=Sof(H99D)=1-FVAR(1)
 Sof(Cl1)=Sof(Cl2)=Sof(C99)=Sof(H99A)=Sof(H99B)=FVAR(1)
 Sof(C9A)=Sof(H9AA)=Sof(H9AB)=Sof(H9AC)=1-FVAR(2)
 Sof(C9)=Sof(H9A)=Sof(H9B)=Sof(H9C)=FVAR(2)
 Fixed Sof: H1A(0.5) H1B(0.5) H1C(0.5) H1D(0.5)
7.a Secondary CH2 refined with riding coordinates:
 C99(H99A,H99B), C99A(H99C,H99D)
7.b Idealised Me refined as rotating group:
 C26(H26A,H26B,H26C), C21(H21A,H21B,H21C), C14(H14A,H14B,H14C), C20(H20A,H20B,
 H20C), C2(H2A,H2B,H2C), C33(H33A,H33B,H33C), C8(H8A,H8B,H8C), C27(H27A,H27B,
 H27C), C32(H32A,H32B,H32C), C3(H3A,H3B,H3C), C15(H15A,H15B,H15C), C9(H9A,H9B,
 H9C), C9A(H9AA,H9AB,H9AC)
;
_smtbx_masks_void_probe_radius 1.2
_smtbx_masks_void_truncation_radius 1.2
_olex2_submission_special_instructions 'No special instructions were received'

loop_
_space_group_symop_operation_xyz
'x, y, z'
'-x, y, -z'
'x+1/2, y+1/2, z'
'-x+1/2, y+1/2, -z'

loop_
_atom_site_label
_atom_site_type_symbol
_atom_site_fract_x
_atom_site_fract_y
_atom_site_fract_z
_atom_site_U_iso_or_equiv
_atom_site_adp_type
_atom_site_occupancy
_atom_site_site_symmetry_order
_atom_site_calc_flag
_atom_site_refinement_flags_posn
_atom_site_refinement_flags_adp
_atom_site_refinement_flags_occupancy
_atom_site_disorder_assembly
_atom_site_disorder_group
Fe1 Fe 0.66337(4) 0.44024(4) 0.72177(7) 0.01525(17) Uani 1 1 d . . . . .
Fe2 Fe 0.50903(4) 0.68851(4) 0.29878(7) 0.01433(17) Uani 1 1 d . . . . .
O2 O 0.6580(3) 0.2615(3) 0.5417(5) 0.0419(12) Uani 1 1 d . . . . .
O27 O 0.3115(3) 0.3414(3) -0.0006(6) 0.0473(14) Uani 1 1 d . . . . .
O17 O 0.6361(3) 0.8683(3) 0.4837(5) 0.0455(13) Uani 1 1 d . . . . .
O9 O 0.7095(3) 0.7148(3) 0.6361(6) 0.0609(18) Uani 1 1 d . . . . .
O10 O 0.6444(2) 0.5019(2) 0.5951(4) 0.0254(8) Uani 1 1 d . . . . .
O6 O 0.7577(2) 0.4844(2) 0.8323(4) 0.0258(8) Uani 1 1 d . . . . .
O28 O 0.2814(3) 0.4580(3) -0.1496(5) 0.0526(15) Uani 1 1 d . . . . .
O5 O 0.5674(2) 0.4067(2) 0.6086(4) 0.0266(9) Uani 1 1 d . . . . .
O19 O 0.5933(4) 0.9525(3) 0.5765(6) 0.0597(16) Uani 1 1 d . . . . .
O13 O 0.7656(3) 0.6151(4) 0.5142(7) 0.067(2) Uani 1 1 d . . . . .
O8 O 0.8156(3) 0.6805(5) 0.7853(7) 0.098(3) Uani 1 1 d D . . . .
O25 O 0.44871(19) 0.6020(2) 0.2356(4) 0.0238(8) Uani 1 1 d . . . . .
O4 O 0.4636(3) 0.2489(4) 0.3299(5) 0.0559(16) Uani 1 1 d . . . . .
O29 O 0.3866(3) 0.5049(4) -0.0191(5) 0.0492(13) Uani 1 1 d . . . . .
O22 O 0.3292(2) 0.7606(2) -0.0420(4) 0.0321(10) Uani 1 1 d . . . . .
O3 O 0.5523(3) 0.1749(3) 0.4568(6) 0.0590(17) Uani 1 1 d . . . . .
O12 O 0.6383(3) 0.6236(3) 0.2553(5) 0.0412(12) Uani 1 1 d . . . . .
O1 O 0.6778(2) 0.3500(2) 0.6653(4) 0.0257(8) Uani 1 1 d . . . . .
O23 O 0.2510(3) 0.6403(3) -0.1678(4) 0.0474(14) Uani 1 1 d . . . . .
O16 O 0.5666(2) 0.7778(2) 0.3596(4) 0.0304(9) Uani 1 1 d . . . . .
O14 O 0.7331(4) 0.5027(4) 0.5069(9) 0.076(2) Uani 1 1 d . . . . .
O21 O 0.4330(2) 0.7353(2) 0.1349(4) 0.0256(8) Uani 1 1 d . . . . .
O20 O 0.4852(2) 0.7258(2) 0.3875(4) 0.0242(8) Uani 1 1 d . . . . .
O11 O 0.5536(2) 0.6547(2) 0.2397(4) 0.0260(8) Uani 1 1 d . . . . .
O18 O 0.6040(3) 0.8627(3) 0.6900(5) 0.0513(15) Uani 1 1 d . . . . .
O26 O 0.3082(2) 0.3802(2) 0.1352(4) 0.0279(9) Uani 1 1 d . . . . .
O7 O 0.8250(2) 0.5833(3) 0.9241(4) 0.0348(10) Uani 1 1 d . . . . .
O24 O 0.2372(3) 0.6039(3) -0.0443(5) 0.0480(13) Uani 1 1 d . . . . .
O15 O 0.57659(19) 0.6263(2) 0.4439(4) 0.0245(8) Uani 1 1 d . . . . .
O30 O 0.3625(2) 0.5193(2) 0.2286(4) 0.0244(8) Uani 1 1 d . . . . .
C26 C 0.3545(4) 0.8304(4) -0.0458(7) 0.0392(16) Uani 1 1 d . . . . .
H26A H 0.389241 0.849875 0.036775 0.059 Uiso 1 1 calc R U . . .
H26B H 0.317709 0.865881 -0.095974 0.059 Uiso 1 1 calc R U . . .
H26C H 0.373527 0.822053 -0.080688 0.059 Uiso 1 1 calc R U . . .
C21 C 0.6256(7) 0.9164(7) 0.7808(10) 0.076(3) Uani 1 1 d . . . . .
H21A H 0.658215 0.949638 0.794527 0.114 Uiso 1 1 calc R U . . .
H21B H 0.646237 0.891204 0.856821 0.114 Uiso 1 1 calc R U . . .
H21C H 0.586823 0.944760 0.752798 0.114 Uiso 1 1 calc R U . . .
C14 C 0.5972(5) 0.6457(6) 0.1297(8) 0.058(2) Uani 1 1 d . . . . .
H14A H 0.554166 0.619984 0.078447 0.087 Uiso 1 1 calc R U . . .
H14B H 0.620170 0.633226 0.103307 0.087 Uiso 1 1 calc R U . . .
H14C H 0.589588 0.698967 0.122536 0.087 Uiso 1 1 calc R U . . .
C18 C 0.6330(3) 0.6006(3) 0.4850(5) 0.0240(11) Uani 1 1 d . . . . .
C35 C 0.3380(3) 0.4649(3) 0.0573(6) 0.0276(12) Uani 1 1 d . . . . .
C24 C 0.5127(3) 0.7792(3) 0.4675(5) 0.0215(11) Uani 1 1 d . . . . .
C20 C 0.6686(6) 0.8563(6) 0.4371(11) 0.065(3) Uani 1 1 d . . . . .
H20A H 0.635677 0.864140 0.349063 0.097 Uiso 1 1 calc R U . . .
H20B H 0.685619 0.805779 0.455166 0.097 Uiso 1 1 calc R U . . .
H20C H 0.705717 0.890961 0.476372 0.097 Uiso 1 1 calc R U . . .
C2 C 0.7296(5) 0.2671(6) 0.6087(11) 0.070(3) Uani 1 1 d . . . . .
H2A H 0.755772 0.274780 0.695146 0.105 Uiso 1 1 calc R U . . .
H2B H 0.736536 0.308625 0.577170 0.105 Uiso 1 1 calc R U . . .
H2C H 0.744186 0.221491 0.598166 0.105 Uiso 1 1 calc R U . . .
C16 C 0.7206(4) 0.5672(4) 0.4849(7) 0.0348(15) Uani 1 1 d . . . . .
C36 C 0.3584(3) 0.5210(3) 0.1383(5) 0.0208(11) Uani 1 1 d . . . . .
C7 C 0.7718(3) 0.5497(4) 0.8258(6) 0.0263(12) Uani 1 1 d . . . . .
C28 C 0.2721(3) 0.6284(4) -0.0595(6) 0.0311(13) Uani 1 1 d . . . . .
C33 C 0.2794(7) 0.4668(6) -0.2496(9) 0.077(4) Uani 1 1 d . . . . .
H33A H 0.280241 0.519280 -0.263339 0.115 Uiso 1 1 calc R U . . .
H33B H 0.238239 0.444605 -0.323953 0.115 Uiso 1 1 calc R U . . .
H33C H 0.318282 0.442368 -0.227202 0.115 Uiso 1 1 calc R U . . .
C8 C 0.8667(4) 0.5431(5) 1.0393(6) 0.0409(16) Uani 1 1 d . . . . .
H8A H 0.881576 0.496716 1.031390 0.061 Uiso 1 1 calc R U . . .
H8B H 0.840722 0.532730 1.060114 0.061 Uiso 1 1 calc R U . . .
H8C H 0.905844 0.573027 1.103496 0.061 Uiso 1 1 calc R U . . .
C25 C 0.3725(3) 0.7161(3) 0.0498(5) 0.0235(11) Uani 1 1 d . . . . .
C10 C 0.7508(4) 0.6687(4) 0.7085(7) 0.0410(17) Uani 1 1 d . . . . .
C4 C 0.5220(3) 0.2407(4) 0.4220(6) 0.0366(15) Uani 1 1 d . . . . .
C5 C 0.5662(3) 0.3006(3) 0.5146(6) 0.0271(12) Uani 1 1 d . . . . .
C27 C 0.1789(5) 0.6251(6) -0.2721(7) 0.068(3) Uani 1 1 d . . . . .
H27A H 0.171380 0.571818 -0.282131 0.102 Uiso 1 1 calc R U . . .
H27B H 0.164775 0.646231 -0.346064 0.102 Uiso 1 1 calc R U . . .
H27C H 0.152750 0.647265 -0.256892 0.102 Uiso 1 1 calc R U . . .
C11 C 0.7319(3) 0.5922(4) 0.7139(6) 0.0288(12) Uani 1 1 d . . . . .
C22 C 0.5869(4) 0.8896(4) 0.5888(7) 0.0345(14) Uani 1 1 d . . . . .
C23 C 0.5600(3) 0.8287(3) 0.4966(6) 0.0274(12) Uani 1 1 d . . . . .
C19 C 0.5864(3) 0.8230(4) 0.4408(6) 0.0312(13) Uani 1 1 d . . . . .
C6 C 0.5377(3) 0.3515(3) 0.5358(5) 0.0236(11) Uani 1 1 d . . . . .
C13 C 0.6121(3) 0.6289(3) 0.3023(6) 0.0262(12) Uani 1 1 d . . . . .
C32 C 0.2965(7) 0.2669(4) 0.0133(11) 0.066(3) Uani 1 1 d . . . . .
H32A H 0.296370 0.232249 -0.036371 0.099 Uiso 1 1 calc R U . . .
H32B H 0.252451 0.266661 -0.013302 0.099 Uiso 1 1 calc R U . . .
H32C H 0.330695 0.252048 0.098736 0.099 Uiso 1 1 calc R U . . .
C31 C 0.3181(3) 0.3944(3) 0.0669(6) 0.0277(12) Uani 1 1 d . . . . .
C34 C 0.3395(4) 0.4772(4) -0.0393(7) 0.0352(14) Uani 1 1 d . . . . .
C3 C 0.5110(5) 0.1144(5) 0.3712(11) 0.082(4) Uani 1 1 d . . . . .
H3A H 0.535754 0.068020 0.407343 0.123 Uiso 1 1 calc R U . . .
H3B H 0.500412 0.123557 0.295912 0.123 Uiso 1 1 calc R U . . .
H3C H 0.469474 0.111226 0.353358 0.123 Uiso 1 1 calc R U . . .
C12 C 0.6732(3) 0.5618(3) 0.6070(6) 0.0246(11) Uani 1 1 d . . . . .
C17 C 0.6546(3) 0.6018(3) 0.4252(6) 0.0269(12) Uani 1 1 d . . . . .
C29 C 0.3447(3) 0.6463(3) 0.0442(5) 0.0224(11) Uani 1 1 d . . . . .
C30 C 0.3858(3) 0.5953(3) 0.1381(5) 0.0211(11) Uani 1 1 d . . . . .
C15 C 0.8316(5) 0.5864(8) 0.5747(13) 0.087(4) Uani 1 1 d . . . . .
H15A H 0.851132 0.562867 0.651202 0.130 Uiso 1 1 calc R U . . .
H15B H 0.860486 0.626803 0.591464 0.130 Uiso 1 1 calc R U . . .
H15C H 0.827428 0.550100 0.522087 0.130 Uiso 1 1 calc R U . . .
C1 C 0.6364(3) 0.3060(3) 0.5785(6) 0.0252(12) Uani 1 1 d . . . . .
C9 C 0.8271(14) 0.7630(12) 0.788(2) 0.098(3) Uani 0.62(5) 1 d D . P A 2
H9A H 0.799154 0.781226 0.704687 0.147 Uiso 0.62(5) 1 calc R U P A 2
H9B H 0.874357 0.771999 0.833209 0.147 Uiso 0.62(5) 1 calc R U P A 2
H9C H 0.815249 0.788704 0.827646 0.147 Uiso 0.62(5) 1 calc R U P A 2
N1 N 0.500000 0.5620(4) 0.500000 0.0330(16) Uani 1 2 d DS T P . .
H1A H 0.526(6) 0.550(6) 0.593(4) 0.040 Uiso 0.5 1 d D U P B -1
H1B H 0.478(5) 0.616(3) 0.478(10) 0.040 Uiso 0.5 1 d D U P C -1
H1C H 0.462(4) 0.522(5) 0.439(9) 0.040 Uiso 0.5 1 d D U P D -1
H1D H 0.536(5) 0.564(6) 0.493(12) 0.040 Uiso 0.5 1 d D U P E -1
Cl1 Cl 0.4991(9) 0.3725(11) 0.2344(18) 0.257(7) Uani 0.691(13) 1 d D . P F 1
Cl2 Cl 0.5608(9) 0.4432(11) 0.1621(17) 0.257(7) Uani 0.691(13) 1 d D . P F 1
C99 C 0.5791(17) 0.404(4) 0.291(3) 0.257(7) Uani 0.691(13) 1 d D . P F 1
H99A H 0.599146 0.441295 0.355757 0.309 Uiso 0.691(13) 1 calc R U P F 1
H99B H 0.610722 0.362247 0.324869 0.309 Uiso 0.691(13) 1 calc R U P F 1
Cl2A Cl 0.5953(11) 0.4159(14) 0.3218(17) 0.145(7) Uani 0.309(13) 1 d D . P F 2
Cl1A Cl 0.4866(9) 0.3262(11) 0.1362(16) 0.145(7) Uani 0.309(13) 1 d D . P F 2
C99A C 0.5099(19) 0.4218(17) 0.182(5) 0.145(7) Uani 0.309(13) 1 d D . P F 2
H99C H 0.505159 0.450522 0.121090 0.174 Uiso 0.309(13) 1 calc R U P F 2
H99D H 0.482131 0.444847 0.193915 0.174 Uiso 0.309(13) 1 calc R U P F 2
C9A C 0.850(2) 0.743(3) 0.785(4) 0.098(3) Uani 0.38(5) 1 d D . P A 3
H9AA H 0.826262 0.756404 0.701104 0.147 Uiso 0.38(5) 1 calc R U P A 3
H9AB H 0.896191 0.728988 0.828030 0.147 Uiso 0.38(5) 1 calc R U P A 3
H9AC H 0.850821 0.785500 0.825861 0.147 Uiso 0.38(5) 1 calc R U P A 3

loop_
_atom_site_aniso_label
_atom_site_aniso_U_11
_atom_site_aniso_U_22
_atom_site_aniso_U_33
_atom_site_aniso_U_23
_atom_site_aniso_U_13
_atom_site_aniso_U_12
Fe1 0.0149(4) 0.0130(3) 0.0176(4) -0.0003(3) 0.0111(3) 0.0009(3)
Fe2 0.0133(3) 0.0154(3) 0.0145(3) -0.0003(3) 0.0097(3) -0.0014(3)
O2 0.037(3) 0.045(3) 0.050(3) -0.018(2) 0.032(2) -0.003(2)
O27 0.082(4) 0.027(2) 0.062(3) -0.016(2) 0.060(3) -0.014(2)
O17 0.052(3) 0.048(3) 0.060(3) -0.026(3) 0.047(3) -0.031(3)
O9 0.058(4) 0.027(3) 0.058(4) 0.013(2) 0.025(3) 0.001(2)
O10 0.026(2) 0.024(2) 0.0215(19) 0.0000(16) 0.0147(17) -0.0010(16)
O6 0.0198(19) 0.023(2) 0.027(2) 0.0032(16) 0.0129(17) 0.0000(15)
O28 0.068(4) 0.060(4) 0.034(3) -0.013(2) 0.037(3) -0.030(3)
O5 0.0192(18) 0.025(2) 0.035(2) -0.0025(17) 0.0183(18) -0.0009(16)
O19 0.094(5) 0.032(3) 0.067(4) -0.017(3) 0.061(4) -0.018(3)
O13 0.035(3) 0.072(4) 0.092(5) 0.038(4) 0.043(3) 0.013(3)
O8 0.042(3) 0.089(5) 0.077(4) 0.040(4) 0.008(3) -0.031(3)
O25 0.0191(19) 0.0214(19) 0.0206(18) 0.0005(15) 0.0097(16) -0.0027(15)
O4 0.030(3) 0.058(4) 0.042(3) -0.019(3) 0.010(2) 0.004(2)
O29 0.057(3) 0.059(3) 0.052(3) -0.008(3) 0.045(3) -0.014(3)
O22 0.022(2) 0.025(2) 0.032(2) 0.0079(18) 0.0124(19) -0.0006(17)
O3 0.040(3) 0.031(3) 0.063(4) -0.017(2) 0.018(3) 0.000(2)
O12 0.038(3) 0.063(3) 0.034(2) 0.014(2) 0.029(2) 0.017(2)
O1 0.0202(19) 0.023(2) 0.029(2) -0.0036(16) 0.0147(18) 0.0009(15)
O23 0.036(3) 0.051(3) 0.021(2) 0.003(2) 0.007(2) -0.016(2)
O16 0.040(2) 0.025(2) 0.037(2) -0.0097(18) 0.031(2) -0.0129(18)
O14 0.057(4) 0.051(4) 0.127(7) 0.017(4) 0.066(5) 0.021(3)
O21 0.0223(19) 0.0214(19) 0.025(2) 0.0031(15) 0.0129(17) -0.0020(15)
O20 0.0248(19) 0.0227(19) 0.030(2) -0.0023(17) 0.0210(18) -0.0042(16)
O11 0.026(2) 0.030(2) 0.026(2) 0.0010(17) 0.0195(18) 0.0011(17)
O18 0.074(4) 0.054(3) 0.040(3) -0.020(2) 0.045(3) -0.030(3)
O26 0.034(2) 0.026(2) 0.032(2) -0.0046(17) 0.026(2) -0.0077(17)
O7 0.028(2) 0.033(2) 0.026(2) 0.0006(18) 0.0123(19) -0.0055(18)
O24 0.030(2) 0.059(3) 0.049(3) 0.009(3) 0.025(2) -0.009(2)
O15 0.0193(19) 0.033(2) 0.0212(19) 0.0049(16) 0.0141(17) 0.0047(16)
O30 0.031(2) 0.0185(18) 0.026(2) 0.0006(15) 0.0201(18) -0.0024(15)
C26 0.032(3) 0.028(3) 0.040(4) 0.015(3) 0.018(3) 0.000(3)
C21 0.109(9) 0.083(7) 0.071(6) -0.045(6) 0.076(7) -0.046(7)
C14 0.062(5) 0.091(7) 0.047(5) 0.023(4) 0.048(5) 0.028(5)
C18 0.018(3) 0.024(3) 0.022(3) -0.005(2) 0.011(2) -0.006(2)
C35 0.032(3) 0.025(3) 0.027(3) -0.004(2) 0.021(3) -0.004(2)
C24 0.024(3) 0.018(2) 0.025(3) 0.003(2) 0.018(2) 0.004(2)
C20 0.072(6) 0.063(6) 0.100(8) -0.033(6) 0.074(6) -0.034(5)
C2 0.046(5) 0.083(7) 0.097(8) -0.049(6) 0.055(5) -0.016(5)
C16 0.034(3) 0.044(4) 0.041(4) 0.013(3) 0.031(3) 0.011(3)
C36 0.017(2) 0.019(3) 0.022(3) -0.001(2) 0.012(2) -0.002(2)
C7 0.021(3) 0.029(3) 0.025(3) 0.003(2) 0.014(2) 0.002(2)
C28 0.025(3) 0.029(3) 0.029(3) 0.003(2) 0.015(3) 0.000(2)
C33 0.123(10) 0.076(7) 0.044(5) -0.016(5) 0.062(6) -0.035(7)
C8 0.031(3) 0.050(4) 0.024(3) 0.005(3) 0.012(3) 0.002(3)
C25 0.026(3) 0.020(3) 0.024(3) 0.002(2) 0.016(2) 0.005(2)
C10 0.041(4) 0.036(4) 0.030(3) 0.002(3) 0.019(3) -0.008(3)
C4 0.025(3) 0.042(4) 0.032(3) -0.010(3) 0.016(3) 0.003(3)
C5 0.024(3) 0.026(3) 0.027(3) -0.003(2) 0.016(3) 0.002(2)
C27 0.042(5) 0.063(6) 0.028(4) -0.001(4) -0.003(3) -0.018(4)
C11 0.027(3) 0.028(3) 0.025(3) 0.004(2) 0.015(3) 0.004(2)
C22 0.037(3) 0.032(3) 0.041(4) -0.014(3) 0.030(3) -0.010(3)
C23 0.032(3) 0.026(3) 0.030(3) -0.004(2) 0.023(3) -0.003(2)
C19 0.035(3) 0.028(3) 0.036(3) -0.004(3) 0.027(3) -0.010(3)
C6 0.027(3) 0.017(3) 0.024(3) 0.003(2) 0.016(2) 0.000(2)
C13 0.031(3) 0.027(3) 0.028(3) 0.000(2) 0.023(3) 0.000(2)
C32 0.118(9) 0.027(4) 0.097(7) -0.028(4) 0.091(7) -0.031(5)
C31 0.031(3) 0.023(3) 0.028(3) -0.008(2) 0.020(3) -0.006(2)
C34 0.049(4) 0.028(3) 0.041(4) 0.000(3) 0.036(3) -0.006(3)
C3 0.051(5) 0.040(5) 0.086(7) -0.032(5) 0.021(5) -0.003(4)
C12 0.022(3) 0.025(3) 0.025(3) 0.000(2) 0.016(2) 0.002(2)
C17 0.024(3) 0.028(3) 0.026(3) 0.004(2) 0.016(2) 0.001(2)
C29 0.020(3) 0.023(3) 0.024(3) 0.000(2) 0.015(2) 0.000(2)
C30 0.022(3) 0.022(3) 0.025(3) -0.004(2) 0.019(2) -0.004(2)
C15 0.031(4) 0.119(10) 0.101(9) 0.040(8) 0.042(6) 0.018(5)
C1 0.024(3) 0.021(3) 0.030(3) 0.003(2) 0.019(3) 0.002(2)
C9 0.042(3) 0.089(5) 0.077(4) 0.040(4) 0.008(3) -0.031(3)
N1 0.036(4) 0.029(4) 0.044(4) 0.000 0.032(4) 0.000
Cl1 0.253(11) 0.295(14) 0.293(14) 0.057(11) 0.214(11) 0.054(11)
Cl2 0.253(11) 0.295(14) 0.293(14) 0.057(11) 0.214(11) 0.054(11)
C99 0.253(11) 0.295(14) 0.293(14) 0.057(11) 0.214(11) 0.054(11)
Cl2A 0.128(9) 0.155(12) 0.120(9) -0.044(8) 0.073(7) -0.040(8)
Cl1A 0.128(9) 0.155(12) 0.120(9) -0.044(8) 0.073(7) -0.040(8)
C99A 0.128(9) 0.155(12) 0.120(9) -0.044(8) 0.073(7) -0.040(8)
C9A 0.042(3) 0.089(5) 0.077(4) 0.040(4) 0.008(3) -0.031(3)

loop_
_atom_type_symbol
_atom_type_description
_atom_type_scat_dispersion_real
_atom_type_scat_dispersion_imag
_atom_type_scat_source
C C 0.0181 0.0091 'International Tables Vol C Tables 4.2.6.8 and 6.1.1.4'
H H 0.0000 0.0000 'International Tables Vol C Tables 4.2.6.8 and 6.1.1.4'
Cl Cl 0.3639 0.7018 'International Tables Vol C Tables 4.2.6.8 and 6.1.1.4'
Fe Fe -1.1336 3.1974 'International Tables Vol C Tables 4.2.6.8 and 6.1.1.4'
N N 0.0311 0.0180 'International Tables Vol C Tables 4.2.6.8 and 6.1.1.4'
O O 0.0492 0.0322 'International Tables Vol C Tables 4.2.6.8 and 6.1.1.4'

loop_
_geom_angle_atom_site_label_1
_geom_angle_atom_site_label_2
_geom_angle_atom_site_label_3
_geom_angle
_geom_angle_site_symmetry_1
_geom_angle_site_symmetry_3
_geom_angle_publ_flag
O10 Fe1 O6 84.89(17) . . ?
O10 Fe1 O5 91.65(18) . . ?
O10 Fe1 O1 92.56(18) . . ?
O10 Fe1 O26 174.72(19) . 2_656 ?
O10 Fe1 O30 92.08(18) . 2_656 ?
O5 Fe1 O6 174.57(18) . . ?
O5 Fe1 O26 93.59(18) . 2_656 ?
O1 Fe1 O6 99.01(17) . . ?
O1 Fe1 O5 85.30(17) . . ?
O1 Fe1 O26 88.55(17) . 2_656 ?
O26 Fe1 O6 89.84(18) 2_656 . ?
O30 Fe1 O6 89.44(18) 2_656 . ?
O30 Fe1 O5 86.50(17) 2_656 . ?
O30 Fe1 O1 170.69(18) 2_656 . ?
O30 Fe1 O26 87.56(17) 2_656 2_656 ?
O25 Fe2 O16 177.80(19) . . ?
O25 Fe2 O21 85.71(16) . . ?
O25 Fe2 O11 96.07(18) . . ?
O16 Fe2 O21 92.73(18) . . ?
O16 Fe2 O11 85.50(18) . . ?
O21 Fe2 O11 90.70(17) . . ?
O20 Fe2 O25 92.29(17) . . ?
O20 Fe2 O16 86.39(17) . . ?
O20 Fe2 O21 98.32(18) . . ?
O20 Fe2 O11 168.13(17) . . ?
O20 Fe2 O15 86.36(17) . . ?
O15 Fe2 O25 85.31(17) . . ?
O15 Fe2 O16 96.35(19) . . ?
O15 Fe2 O21 170.03(18) . . ?
O15 Fe2 O11 85.95(17) . . ?
C1 O2 C2 116.2(6) . . ?
C31 O27 C32 117.5(6) . . ?
C19 O17 C20 115.7(6) . . ?
C12 O10 Fe1 128.6(4) . . ?
C7 O6 Fe1 125.7(4) . . ?
C34 O28 C33 114.9(7) . . ?
C6 O5 Fe1 130.9(4) . . ?
C16 O13 C15 116.9(8) . . ?
C10 O8 C9 108.2(13) . . ?
C10 O8 C9A 127.1(19) . . ?
C30 O25 Fe2 129.9(4) . . ?
C25 O22 C26 117.7(5) . . ?
C4 O3 C3 115.3(6) . . ?
C13 O12 C14 117.8(5) . . ?
C1 O1 Fe1 131.0(4) . . ?
C28 O23 C27 114.5(7) . . ?
C19 O16 Fe2 131.1(4) . . ?
C25 O21 Fe2 131.1(4) . . ?
C24 O20 Fe2 129.1(4) . . ?
C13 O11 Fe2 128.1(4) . . ?
C22 O18 C21 115.7(7) . . ?
C31 O26 Fe1 128.3(4) . 2_656 ?
C7 O7 C8 118.0(5) . . ?
C18 O15 Fe2 129.4(4) . . ?
C36 O30 Fe1 129.2(4) . 2_656 ?
O22 C26 H26A 109.5 . . ?
O22 C26 H26B 109.5 . . ?
O22 C26 H26C 109.5 . . ?
H26A C26 H26B 109.5 . . ?
H26A C26 H26C 109.5 . . ?
H26B C26 H26C 109.5 . . ?
O18 C21 H21A 109.5 . . ?
O18 C21 H21B 109.5 . . ?
O18 C21 H21C 109.5 . . ?
H21A C21 H21B 109.5 . . ?
H21A C21 H21C 109.5 . . ?
H21B C21 H21C 109.5 . . ?
O12 C14 H14A 109.5 . . ?
O12 C14 H14B 109.5 . . ?
O12 C14 H14C 109.5 . . ?
H14A C14 H14B 109.5 . . ?
H14A C14 H14C 109.5 . . ?
H14B C14 H14C 109.5 . . ?
O15 C18 C12 112.2(5) . . ?
O15 C18 C17 126.2(5) . . ?
C17 C18 C12 121.5(5) . . ?
C36 C35 C31 121.1(6) . . ?
C36 C35 C34 119.1(5) . . ?
C31 C35 C34 119.7(5) . . ?
O20 C24 C24 111.1(4) . 2_656 ?
O20 C24 C23 126.5(5) . . ?
C23 C24 C24 122.3(5) . 2_656 ?
O17 C20 H20A 109.5 . . ?
O17 C20 H20B 109.5 . . ?
O17 C20 H20C 109.5 . . ?
H20A C20 H20B 109.5 . . ?
H20A C20 H20C 109.5 . . ?
H20B C20 H20C 109.5 . . ?
O2 C2 H2A 109.5 . . ?
O2 C2 H2B 109.5 . . ?
O2 C2 H2C 109.5 . . ?
H2A C2 H2B 109.5 . . ?
H2A C2 H2C 109.5 . . ?
H2B C2 H2C 109.5 . . ?
O13 C16 C17 113.2(6) . . ?
O14 C16 O13 121.8(7) . . ?
O14 C16 C17 125.0(7) . . ?
O30 C36 C35 127.4(5) . . ?
O30 C36 C30 109.6(5) . . ?
C35 C36 C30 122.8(5) . . ?
O6 C7 O7 120.2(5) . . ?
O6 C7 C11 124.1(6) . . ?
O7 C7 C11 115.7(6) . . ?
O23 C28 C29 113.3(6) . . ?
O24 C28 O23 124.2(6) . . ?
O24 C28 C29 122.5(6) . . ?
O28 C33 H33A 109.5 . . ?
O28 C33 H33B 109.5 . . ?
O28 C33 H33C 109.5 . . ?
H33A C33 H33B 109.5 . . ?
H33A C33 H33C 109.5 . . ?
H33B C33 H33C 109.5 . . ?
O7 C8 H8A 109.5 . . ?
O7 C8 H8B 109.5 . . ?
O7 C8 H8C 109.5 . . ?
H8A C8 H8B 109.5 . . ?
H8A C8 H8C 109.5 . . ?
H8B C8 H8C 109.5 . . ?
O22 C25 C29 114.7(5) . . ?
O21 C25 O22 120.5(5) . . ?
O21 C25 C29 124.8(5) . . ?
O9 C10 O8 123.0(7) . . ?
O9 C10 C11 122.7(7) . . ?
O8 C10 C11 114.3(7) . . ?
O4 C4 O3 122.4(7) . . ?
O4 C4 C5 124.4(7) . . ?
O3 C4 C5 113.0(6) . . ?
C6 C5 C4 118.2(6) . . ?
C6 C5 C1 120.5(6) . . ?
C1 C5 C4 121.3(5) . . ?
O23 C27 H27A 109.5 . . ?
O23 C27 H27B 109.5 . . ?
O23 C27 H27C 109.5 . . ?
H27A C27 H27B 109.5 . . ?
H27A C27 H27C 109.5 . . ?
H27B C27 H27C 109.5 . . ?
C7 C11 C10 122.8(6) . . ?
C12 C11 C7 119.1(6) . . ?
C12 C11 C10 118.0(6) . . ?
O19 C22 O18 123.6(7) . . ?
O19 C22 C23 125.8(7) . . ?
O18 C22 C23 110.6(6) . . ?
C24 C23 C22 121.5(6) . . ?
C24 C23 C19 120.5(6) . . ?
C19 C23 C22 118.0(6) . . ?
O17 C19 C23 115.8(6) . . ?
O16 C19 O17 119.5(6) . . ?
O16 C19 C23 124.7(6) . . ?
O5 C6 C5 126.4(6) . . ?
O5 C6 C6 110.9(4) . 2_656 ?
C5 C6 C6 122.6(5) . 2_656 ?
O12 C13 C17 114.5(5) . . ?
O11 C13 O12 120.4(5) . . ?
O11 C13 C17 125.1(5) . . ?
O27 C32 H32A 109.5 . . ?
O27 C32 H32B 109.5 . . ?
O27 C32 H32C 109.5 . . ?
H32A C32 H32B 109.5 . . ?
H32A C32 H32C 109.5 . . ?
H32B C32 H32C 109.5 . . ?
O27 C31 C35 115.4(6) . . ?
O26 C31 O27 119.5(6) . . ?
O26 C31 C35 125.1(5) . . ?
O28 C34 C35 111.6(6) . . ?
O29 C34 O28 124.7(6) . . ?
O29 C34 C35 123.5(7) . . ?
O3 C3 H3A 109.5 . . ?
O3 C3 H3B 109.5 . . ?
O3 C3 H3C 109.5 . . ?
H3A C3 H3B 109.5 . . ?
H3A C3 H3C 109.5 . . ?
H3B C3 H3C 109.5 . . ?
O10 C12 C18 111.0(5) . . ?
O10 C12 C11 127.5(6) . . ?
C11 C12 C18 121.4(5) . . ?
C18 C17 C16 119.0(5) . . ?
C18 C17 C13 121.4(6) . . ?
C13 C17 C16 119.3(6) . . ?
C25 C29 C28 121.3(5) . . ?
C30 C29 C28 119.0(5) . . ?
C30 C29 C25 119.7(5) . . ?
O25 C30 C36 110.5(5) . . ?
O25 C30 C29 127.6(5) . . ?
C29 C30 C36 121.8(5) . . ?
O13 C15 H15A 109.5 . . ?
O13 C15 H15B 109.5 . . ?
O13 C15 H15C 109.5 . . ?
H15A C15 H15B 109.5 . . ?
H15A C15 H15C 109.5 . . ?
H15B C15 H15C 109.5 . . ?
O2 C1 C5 116.9(5) . . ?
O1 C1 O2 118.4(5) . . ?
O1 C1 C5 124.7(5) . . ?
O8 C9 H9A 109.5 . . ?
O8 C9 H9B 109.5 . . ?
O8 C9 H9C 109.5 . . ?
H9A C9 H9B 109.5 . . ?
H9A C9 H9C 109.5 . . ?
H9B C9 H9C 109.5 . . ?
H1A N1 H1B 109(5) . . ?
H1A N1 H1C 112(5) . . ?
H1A N1 H1D 108(5) . . ?
H1B N1 H1C 110(5) . . ?
H1B N1 H1D 108(5) . . ?
H1C N1 H1D 110(5) . . ?
Cl1 C99 H99A 110.6 . . ?
Cl1 C99 H99B 110.6 . . ?
Cl2 C99 Cl1 105.5(17) . . ?
Cl2 C99 H99A 110.6 . . ?
Cl2 C99 H99B 110.6 . . ?
H99A C99 H99B 108.8 . . ?
Cl2A C99A Cl1A 103.1(17) . . ?
Cl2A C99A H99C 111.1 . . ?
Cl2A C99A H99D 111.1 . . ?
Cl1A C99A H99C 111.1 . . ?
Cl1A C99A H99D 111.1 . . ?
H99C C99A H99D 109.1 . . ?
O8 C9A H9AA 109.5 . . ?
O8 C9A H9AB 109.5 . . ?
O8 C9A H9AC 109.5 . . ?
H9AA C9A H9AB 109.5 . . ?
H9AA C9A H9AC 109.5 . . ?
H9AB C9A H9AC 109.5 . . ?

loop_
_geom_bond_atom_site_label_1
_geom_bond_atom_site_label_2
_geom_bond_distance
_geom_bond_site_symmetry_2
_geom_bond_publ_flag
Fe1 O10 1.940(4) . ?
Fe1 O6 2.032(4) . ?
Fe1 O5 1.994(4) . ?
Fe1 O1 1.992(4) . ?
Fe1 O26 2.024(4) 2_656 ?
Fe1 O30 1.948(4) 2_656 ?
Fe2 O25 1.969(4) . ?
Fe2 O16 1.975(4) . ?
Fe2 O21 2.010(4) . ?
Fe2 O20 1.962(4) . ?
Fe2 O11 2.031(4) . ?
Fe2 O15 1.968(4) . ?
O2 C2 1.460(9) . ?
O2 C1 1.320(8) . ?
O27 C32 1.458(9) . ?
O27 C31 1.311(8) . ?
O17 C20 1.473(10) . ?
O17 C19 1.310(8) . ?
O9 C10 1.205(9) . ?
O10 C12 1.272(8) . ?
O6 C7 1.259(8) . ?
O28 C33 1.472(10) . ?
O28 C34 1.326(9) . ?
O5 C6 1.273(7) . ?
O19 C22 1.177(10) . ?
O13 C16 1.304(9) . ?
O13 C15 1.441(10) . ?
O8 C10 1.300(10) . ?
O8 C9 1.512(18) . ?
O8 C9A 1.47(2) . ?
O25 C30 1.281(7) . ?
O4 C4 1.199(9) . ?
O29 C34 1.205(9) . ?
O22 C26 1.453(7) . ?
O22 C25 1.303(7) . ?
O3 C4 1.327(9) . ?
O3 C3 1.453(10) . ?
O12 C14 1.437(9) . ?
O12 C13 1.309(7) . ?
O1 C1 1.255(7) . ?
O23 C28 1.317(9) . ?
O23 C27 1.467(9) . ?
O16 C19 1.240(8) . ?
O14 C16 1.191(10) . ?
O21 C25 1.253(7) . ?
O20 C24 1.299(7) . ?
O11 C13 1.257(8) . ?
O18 C21 1.427(10) . ?
O18 C22 1.337(9) . ?
O26 C31 1.254(8) . ?
O7 C7 1.304(8) . ?
O7 C8 1.449(8) . ?
O24 C28 1.206(9) . ?
O15 C18 1.284(7) . ?
O30 C36 1.285(7) . ?
C26 H26A 0.9700 . ?
C26 H26B 0.9700 . ?
C26 H26C 0.9700 . ?
C21 H21A 0.9700 . ?
C21 H21B 0.9700 . ?
C21 H21C 0.9700 . ?
C14 H14A 0.9700 . ?
C14 H14B 0.9700 . ?
C14 H14C 0.9700 . ?
C18 C12 1.510(8) . ?
C18 C17 1.373(9) . ?
C35 C36 1.370(8) . ?
C35 C31 1.424(8) . ?
C35 C34 1.497(9) . ?
C24 C24 1.540(11) 2_656 ?
C24 C23 1.368(8) . ?
C20 H20A 0.9700 . ?
C20 H20B 0.9700 . ?
C20 H20C 0.9700 . ?
C2 H2A 0.9700 . ?
C2 H2B 0.9700 . ?
C2 H2C 0.9700 . ?
C16 C17 1.485(8) . ?
C36 C30 1.531(7) . ?
C7 C11 1.441(8) . ?
C28 C29 1.484(8) . ?
C33 H33A 0.9700 . ?
C33 H33B 0.9700 . ?
C33 H33C 0.9700 . ?
C8 H8A 0.9700 . ?
C8 H8B 0.9700 . ?
C8 H8C 0.9700 . ?
C25 C29 1.437(8) . ?
C10 C11 1.492(9) . ?
C4 C5 1.497(9) . ?
C5 C6 1.372(8) . ?
C5 C1 1.435(8) . ?
C27 H27A 0.9700 . ?
C27 H27B 0.9700 . ?
C27 H27C 0.9700 . ?
C11 C12 1.379(9) . ?
C22 C23 1.503(9) . ?
C23 C19 1.434(9) . ?
C6 C6 1.529(12) 2_656 ?
C13 C17 1.430(8) . ?
C32 H32A 0.9700 . ?
C32 H32B 0.9700 . ?
C32 H32C 0.9700 . ?
C3 H3A 0.9700 . ?
C3 H3B 0.9700 . ?
C3 H3C 0.9700 . ?
C29 C30 1.384(8) . ?
C15 H15A 0.9700 . ?
C15 H15B 0.9700 . ?
C15 H15C 0.9700 . ?
C9 H9A 0.9700 . ?
C9 H9B 0.9700 . ?
C9 H9C 0.9700 . ?
N1 H1A 1.07(3) . ?
N1 H1B 1.07(3) . ?
N1 H1C 1.06(3) . ?
N1 H1D 1.08(3) . ?
Cl1 C99 1.80(2) . ?
Cl2 C99 1.78(2) . ?
C99 H99A 0.9800 . ?
C99 H99B 0.9800 . ?
Cl2A C99A 1.76(2) . ?
Cl1A C99A 1.80(2) . ?
C99A H99C 0.9800 . ?
C99A H99D 0.9800 . ?
C9A H9AA 0.9700 . ?
C9A H9AB 0.9700 . ?
C9A H9AC 0.9700 . ?

loop_
_geom_torsion_atom_site_label_1
_geom_torsion_atom_site_label_2
_geom_torsion_atom_site_label_3
_geom_torsion_atom_site_label_4
_geom_torsion
_geom_torsion_site_symmetry_1
_geom_torsion_site_symmetry_2
_geom_torsion_site_symmetry_3
_geom_torsion_site_symmetry_4
_geom_torsion_publ_flag
Fe1 O10 C12 C18 -167.2(4) . . . . ?
Fe1 O10 C12 C11 10.7(9) . . . . ?
Fe1 O6 C7 O7 150.0(5) . . . . ?
Fe1 O6 C7 C11 -29.4(9) . . . . ?
Fe1 O5 C6 C5 -2.2(9) . . . . ?
Fe1 O5 C6 C6 -177.7(4) . . . 2_656 ?
Fe1 O1 C1 O2 163.4(4) . . . . ?
Fe1 O1 C1 C5 -15.9(9) . . . . ?
Fe1 O26 C31 O27 163.0(5) 2_656 . . . ?
Fe1 O26 C31 C35 -15.6(9) 2_656 . . . ?
Fe1 O30 C36 C35 -4.1(9) 2_656 . . . ?
Fe1 O30 C36 C30 -179.5(3) 2_656 . . . ?
Fe2 O25 C30 C36 -171.3(4) . . . . ?
Fe2 O25 C30 C29 6.6(9) . . . . ?
Fe2 O16 C19 O17 164.8(5) . . . . ?
Fe2 O16 C19 C23 -13.0(10) . . . . ?
Fe2 O21 C25 O22 170.1(4) . . . . ?
Fe2 O21 C25 C29 -9.2(9) . . . . ?
Fe2 O20 C24 C24 -168.6(4) . . . 2_656 ?
Fe2 O20 C24 C23 9.2(9) . . . . ?
Fe2 O11 C13 O12 -166.2(5) . . . . ?
Fe2 O11 C13 C17 15.2(9) . . . . ?
Fe2 O15 C18 C12 174.0(4) . . . . ?
Fe2 O15 C18 C17 -10.6(9) . . . . ?
O9 C10 C11 C7 -149.8(8) . . . . ?
O9 C10 C11 C12 29.6(11) . . . . ?
O6 C7 C11 C10 -178.3(6) . . . . ?
O6 C7 C11 C12 2.4(10) . . . . ?
O19 C22 C23 C24 -133.7(8) . . . . ?
O19 C22 C23 C19 47.3(11) . . . . ?
O13 C16 C17 C18 -114.0(7) . . . . ?
O13 C16 C17 C13 72.2(9) . . . . ?
O8 C10 C11 C7 32.5(11) . . . . ?
O8 C10 C11 C12 -148.1(8) . . . . ?
O4 C4 C5 C6 35.1(11) . . . . ?
O4 C4 C5 C1 -143.8(8) . . . . ?
O22 C25 C29 C28 -0.1(8) . . . . ?
O22 C25 C29 C30 -178.7(5) . . . . ?
O3 C4 C5 C6 -139.5(7) . . . . ?
O3 C4 C5 C1 41.5(10) . . . . ?
O12 C13 C17 C18 -177.1(6) . . . . ?
O12 C13 C17 C16 -3.4(9) . . . . ?
O23 C28 C29 C25 49.7(8) . . . . ?
O23 C28 C29 C30 -131.8(6) . . . . ?
O14 C16 C17 C18 64.8(11) . . . . ?
O14 C16 C17 C13 -109.0(9) . . . . ?
O21 C25 C29 C28 179.3(6) . . . . ?
O21 C25 C29 C30 0.7(9) . . . . ?
O20 C24 C23 C22 178.4(6) . . . . ?
O20 C24 C23 C19 -2.6(10) . . . . ?
O11 C13 C17 C18 1.5(10) . . . . ?
O11 C13 C17 C16 175.2(6) . . . . ?
O18 C22 C23 C24 47.3(9) . . . . ?
O18 C22 C23 C19 -131.7(7) . . . . ?
O7 C7 C11 C10 2.3(10) . . . . ?
O7 C7 C11 C12 -177.1(6) . . . . ?
O24 C28 C29 C25 -131.9(7) . . . . ?
O24 C28 C29 C30 46.7(9) . . . . ?
O15 C18 C12 O10 68.5(6) . . . . ?
O15 C18 C12 C11 -109.6(6) . . . . ?
O15 C18 C17 C16 -178.0(6) . . . . ?
O15 C18 C17 C13 -4.3(10) . . . . ?
O30 C36 C30 O25 63.1(6) . . . . ?
O30 C36 C30 C29 -115.0(6) . . . . ?
C26 O22 C25 O21 4.0(9) . . . . ?
C26 O22 C25 C29 -176.6(6) . . . . ?
C21 O18 C22 O19 5.4(12) . . . . ?
C21 O18 C22 C23 -175.5(8) . . . . ?
C14 O12 C13 O11 -2.1(10) . . . . ?
C14 O12 C13 C17 176.6(7) . . . . ?
C35 C36 C30 O25 -112.5(6) . . . . ?
C35 C36 C30 C29 69.4(8) . . . . ?
C24 C24 C23 C22 -4.0(10) 2_656 . . . ?
C24 C24 C23 C19 174.9(6) 2_656 . . . ?
C24 C23 C19 O17 -173.5(6) . . . . ?
C24 C23 C19 O16 4.5(11) . . . . ?
C20 O17 C19 O16 -5.2(11) . . . . ?
C20 O17 C19 C23 172.9(8) . . . . ?
C2 O2 C1 O1 1.3(10) . . . . ?
C2 O2 C1 C5 -179.3(8) . . . . ?
C36 C35 C31 O27 -168.1(6) . . . . ?
C36 C35 C31 O26 10.5(10) . . . . ?
C36 C35 C34 O28 -130.6(7) . . . . ?
C36 C35 C34 O29 45.6(10) . . . . ?
C7 C11 C12 O10 8.3(10) . . . . ?
C7 C11 C12 C18 -174.0(6) . . . . ?
C28 C29 C30 O25 -178.0(6) . . . . ?
C28 C29 C30 C36 -0.2(8) . . . . ?
C33 O28 C34 O29 5.3(12) . . . . ?
C33 O28 C34 C35 -178.7(7) . . . . ?
C8 O7 C7 O6 0.2(9) . . . . ?
C8 O7 C7 C11 179.7(6) . . . . ?
C25 C29 C30 O25 0.6(9) . . . . ?
C25 C29 C30 C36 178.4(5) . . . . ?
C10 C11 C12 O10 -171.1(6) . . . . ?
C10 C11 C12 C18 6.6(9) . . . . ?
C4 C5 C6 O5 -178.1(6) . . . . ?
C4 C5 C6 C6 -3.1(9) . . . 2_656 ?
C4 C5 C1 O2 7.9(9) . . . . ?
C4 C5 C1 O1 -172.8(6) . . . . ?
C27 O23 C28 O24 3.3(11) . . . . ?
C27 O23 C28 C29 -178.3(7) . . . . ?
C22 C23 C19 O17 5.5(9) . . . . ?
C22 C23 C19 O16 -176.5(7) . . . . ?
C6 C5 C1 O2 -171.1(6) . . . . ?
C6 C5 C1 O1 8.2(9) . . . . ?
C32 O27 C31 O26 -3.5(11) . . . . ?
C32 O27 C31 C35 175.2(8) . . . . ?
C31 C35 C36 O30 -0.2(10) . . . . ?
C31 C35 C36 C30 174.7(5) . . . . ?
C31 C35 C34 O28 52.0(9) . . . . ?
C31 C35 C34 O29 -131.8(8) . . . . ?
C34 C35 C36 O30 -177.5(6) . . . . ?
C34 C35 C36 C30 -2.7(9) . . . . ?
C34 C35 C31 O27 9.2(9) . . . . ?
C34 C35 C31 O26 -172.1(6) . . . . ?
C3 O3 C4 O4 4.1(14) . . . . ?
C3 O3 C4 C5 178.8(9) . . . . ?
C12 C18 C17 C16 -2.9(9) . . . . ?
C12 C18 C17 C13 170.7(5) . . . . ?
C17 C18 C12 O10 -107.2(6) . . . . ?
C17 C18 C12 C11 74.7(8) . . . . ?
C15 O13 C16 O14 0.0(14) . . . . ?
C15 O13 C16 C17 178.9(9) . . . . ?
C1 C5 C6 O5 0.9(10) . . . . ?
C1 C5 C6 C6 175.8(6) . . . 2_656 ?
C9 O8 C10 O9 14(2) . . . . ?
C9 O8 C10 C11 -168.6(16) . . . . ?
C9A O8 C10 O9 -12(4) . . . . ?
C9A O8 C10 C11 166(4) . . . . ?

loop_
_twin_individual_id
_twin_individual_mass_fraction_refined
1 0.563(5)
2 0.437(5)

loop_
_smtbx_masks_void_nr
_smtbx_masks_void_average_x
_smtbx_masks_void_average_y
_smtbx_masks_void_average_z
_smtbx_masks_void_volume
_smtbx_masks_void_count_electrons
_smtbx_masks_void_content
1 0.000 0.531 0.000 359.7 159.8 '4 CH2Cl2'
2 0.158 0.196 0.756 17.9 0.0 ?
3 0.500 0.031 0.000 359.7 159.8 '4 CH2Cl2'
4 0.342 0.696 0.244 17.9 0.0 ?
5 0.658 0.696 0.756 17.9 0.0 ?
6 0.842 0.196 0.244 17.9 0.0 ?
